data_4035986
loop_
_publ_author_name
'Cao, Jun'
'Yang, Fan'
'Sun, Jing'
'Huang, Ying'
'Yan, Chao-Guo'

_publ_section_title
;
 Construction of Unique Eight- or Nine-Membered Polyheterocyclic Systems
 via Multicomponent Reaction of l-Proline, Alkyl Propiolate, and Isatin.
;
_journal_issue 2
_journal_name_full 'The Journal of organic chemistry'
_journal_page_first 622
_journal_page_last 635
_journal_paper_doi 10.1021/acs.joc.8b02457
_journal_volume 84
_journal_year 2019
_chemical_formula_moiety 'C21 H21 Cl N2 O5'
_chemical_formula_sum 'C21 H21 Cl N2 O5'
_chemical_formula_weight 416.85
_space_group_crystal_system triclinic
_space_group_IT_number 2
_space_group_name_Hall '-P 1'
_space_group_name_H-M_alt 'P -1'
_atom_sites_solution_hydrogens geom
_audit_creation_method SHELXL-2014/7
_cell_angle_alpha 95.002(6)
_cell_angle_beta 90.131(6)
_cell_angle_gamma 99.912(6)
_cell_formula_units_Z 2
_cell_length_a 8.9370(17)
_cell_length_b 9.5663(18)
_cell_length_c 11.885(2)
_cell_measurement_reflns_used 6122
_cell_measurement_temperature 296(2)
_cell_measurement_theta_max 26.60
_cell_measurement_theta_min 2.65
_cell_volume 997.0(3)
_computing_cell_refinement 'Bruker SAINT'
_computing_data_collection 'Bruker APEX2'
_computing_data_reduction 'Bruker SAINT'
_computing_molecular_graphics 'Bruker SHELXTL'
_computing_publication_material 'Bruker SHELXTL'
_computing_structure_refinement 'SHELXL-2014/7 (Sheldrick, 2014)'
_computing_structure_solution 'SHELXS-97 (Sheldrick 2008)'
_diffrn_ambient_temperature 296(2)
_diffrn_measured_fraction_theta_full 0.996
_diffrn_measured_fraction_theta_max 0.989
_diffrn_measurement_device_type 'CCD area detector'
_diffrn_measurement_method 'phi and omega scans'
_diffrn_radiation_source 'fine-focus sealed tube'
_diffrn_radiation_type MoK\a
_diffrn_radiation_wavelength 0.71073
_diffrn_reflns_av_R_equivalents 0.0375
_diffrn_reflns_av_unetI/netI 0.0433
_diffrn_reflns_Laue_measured_fraction_full 0.996
_diffrn_reflns_Laue_measured_fraction_max 0.989
_diffrn_reflns_limit_h_max 11
_diffrn_reflns_limit_h_min -10
_diffrn_reflns_limit_k_max 12
_diffrn_reflns_limit_k_min -12
_diffrn_reflns_limit_l_max 15
_diffrn_reflns_limit_l_min -15
_diffrn_reflns_number 15501
_diffrn_reflns_point_group_measured_fraction_full 0.996
_diffrn_reflns_point_group_measured_fraction_max 0.989
_diffrn_reflns_theta_full 25.242
_diffrn_reflns_theta_max 27.593
_diffrn_reflns_theta_min 2.647
_exptl_absorpt_coefficient_mu 0.228
_exptl_absorpt_correction_T_max 0.955
_exptl_absorpt_correction_T_min 0.942
_exptl_absorpt_correction_type multi-scan
_exptl_absorpt_process_details sadabs
_exptl_crystal_colour red
_exptl_crystal_density_diffrn 1.389
_exptl_crystal_description block
_exptl_crystal_F_000 436
_exptl_crystal_size_max 0.260
_exptl_crystal_size_mid 0.220
_exptl_crystal_size_min 0.200
_refine_diff_density_max 0.370
_refine_diff_density_min -0.324
_refine_diff_density_rms 0.041
_refine_ls_extinction_method none
_refine_ls_goodness_of_fit_ref 1.016
_refine_ls_hydrogen_treatment constr
_refine_ls_matrix_type full
_refine_ls_number_parameters 265
_refine_ls_number_reflns 4582
_refine_ls_number_restraints 0
_refine_ls_restrained_S_all 1.016
_refine_ls_R_factor_all 0.0897
_refine_ls_R_factor_gt 0.0520
_refine_ls_shift/su_max 0.000
_refine_ls_shift/su_mean 0.000
_refine_ls_structure_factor_coef Fsqd
_refine_ls_weighting_details 'w=1/[\s^2^(Fo^2^)+(0.0569P)^2^+0.3741P] where P=(Fo^2^+2Fc^2^)/3'
_refine_ls_weighting_scheme calc
_refine_ls_wR_factor_gt 0.1171
_refine_ls_wR_factor_ref 0.1338
_reflns_Friedel_coverage 0.000
_reflns_number_gt 3083
_reflns_number_total 4582
_reflns_threshold_expression 'I > 2\s(I)'
_cod_data_source_file jo8b02457_si_002.cif
_cod_data_source_block 1j
_cod_database_code 4035986
_shelx_shelxl_version_number 2014/7
_shelx_space_group_comment
; 
The symmetry employed for this shelxl refinement is uniquely defined 
by the following loop, which should always be used as a source of 
symmetry information in preference to the above space-group names. 
They are only intended as comments. 
;
_shelx_estimated_absorpt_t_min 0.943
_shelx_estimated_absorpt_t_max 0.956

loop_
_space_group_symop_operation_xyz
'x, y, z'
'-x, -y, -z'

loop_
_atom_site_label
_atom_site_type_symbol
_atom_site_fract_x
_atom_site_fract_y
_atom_site_fract_z
_atom_site_U_iso_or_equiv
_atom_site_adp_type
_atom_site_occupancy
_atom_site_site_symmetry_order
_atom_site_calc_flag
_atom_site_refinement_flags_posn
_atom_site_refinement_flags_adp
C1 C 0.4294(3) -0.3111(2) 0.5806(2) 0.0621(6) Uani 1 1 d . .
H1A H 0.5077 -0.3657 0.5928 0.093 Uiso 1 1 calc R U
H1B H 0.4089 -0.3137 0.5010 0.093 Uiso 1 1 calc R U
H1C H 0.3387 -0.3507 0.6178 0.093 Uiso 1 1 calc R U
C2 C 0.3984(2) -0.0542(2) 0.61605(17) 0.0436(5) Uani 1 1 d . .
C3 C 0.2598(3) -0.0599(3) 0.5625(2) 0.0584(6) Uani 1 1 d . .
H3 H 0.2080 -0.1447 0.5266 0.070 Uiso 1 1 calc R U
C4 C 0.2010(3) 0.0644(3) 0.5642(2) 0.0634(6) Uani 1 1 d . .
H4 H 0.1085 0.0641 0.5280 0.076 Uiso 1 1 calc R U
C5 C 0.2777(2) 0.1884(2) 0.61881(19) 0.0515(5) Uani 1 1 d . .
C6 C 0.4163(2) 0.1954(2) 0.67316(17) 0.0438(5) Uani 1 1 d . .
H6 H 0.4659 0.2804 0.7103 0.053 Uiso 1 1 calc R U
C7 C 0.4798(2) 0.0722(2) 0.67083(15) 0.0393(4) Uani 1 1 d . .
C8 C 0.6204(2) 0.03860(19) 0.71588(16) 0.0387(4) Uani 1 1 d . .
C9 C 0.6128(2) -0.1177(2) 0.68741(17) 0.0442(5) Uani 1 1 d . .
C10 C 0.8774(2) 0.0805(2) 0.80400(16) 0.0404(4) Uani 1 1 d . .
H10 H 0.8837 -0.0146 0.7847 0.049 Uiso 1 1 calc R U
C11 C 0.7442(2) 0.12728(19) 0.76627(15) 0.0369(4) Uani 1 1 d . .
C12 C 0.7396(2) 0.2847(2) 0.77420(17) 0.0396(4) Uani 1 1 d . .
C13 C 0.8252(3) 0.4961(2) 0.6858(2) 0.0700(7) Uani 1 1 d . .
H13A H 0.7268 0.5217 0.6975 0.105 Uiso 1 1 calc R U
H13B H 0.8619 0.5230 0.6135 0.105 Uiso 1 1 calc R U
H13C H 0.8943 0.5447 0.7441 0.105 Uiso 1 1 calc R U
C14 C 0.9963(2) 0.1594(2) 0.86505(16) 0.0383(4) Uani 1 1 d . .
C15 C 1.0206(2) 0.3131(2) 0.91165(18) 0.0490(5) Uani 1 1 d . .
H15A H 0.9271 0.3385 0.9416 0.059 Uiso 1 1 calc R U
H15B H 1.0568 0.3754 0.8537 0.059 Uiso 1 1 calc R U
C16 C 1.1398(3) 0.3236(2) 1.0051(2) 0.0563(6) Uani 1 1 d . .
H16A H 1.2040 0.4168 1.0119 0.068 Uiso 1 1 calc R U
H16B H 1.0924 0.3066 1.0771 0.068 Uiso 1 1 calc R U
C17 C 1.2307(2) 0.2088(2) 0.96832(19) 0.0507(5) Uani 1 1 d . .
H17A H 1.3178 0.2463 0.9247 0.061 Uiso 1 1 calc R U
H17B H 1.2656 0.1671 1.0329 0.061 Uiso 1 1 calc R U
C18 C 1.1491(2) -0.0304(2) 0.87022(17) 0.0428(5) Uani 1 1 d . .
H18 H 1.0748 -0.0924 0.8271 0.051 Uiso 1 1 calc R U
C19 C 1.2725(2) -0.0808(2) 0.89871(17) 0.0467(5) Uani 1 1 d . .
H19 H 1.3511 -0.0216 0.9397 0.056 Uiso 1 1 calc R U
C20 C 1.2845(2) -0.2279(2) 0.86593(18) 0.0459(5) Uani 1 1 d . .
C21 C 1.4485(3) -0.3976(3) 0.8717(2) 0.0625(6) Uani 1 1 d . .
H21A H 1.4308 -0.4462 0.9390 0.094 Uiso 1 1 calc R U
H21B H 1.5516 -0.3966 0.8488 0.094 Uiso 1 1 calc R U
H21C H 1.3806 -0.4460 0.8126 0.094 Uiso 1 1 calc R U
Cl1 Cl 0.19847(7) 0.34338(7) 0.61992(7) 0.0755(2) Uani 1 1 d . .
N1 N 0.4794(2) -0.16438(17) 0.62615(14) 0.0481(4) Uani 1 1 d . .
N2 N 1.12171(18) 0.10396(17) 0.89862(14) 0.0424(4) Uani 1 1 d . .
O1 O 0.70280(19) -0.19475(15) 0.70949(14) 0.0593(4) Uani 1 1 d . .
O2 O 0.67621(17) 0.34791(16) 0.84596(13) 0.0572(4) Uani 1 1 d . .
O3 O 0.81405(17) 0.34342(14) 0.68888(12) 0.0477(4) Uani 1 1 d . .
O4 O 1.18753(19) -0.31767(18) 0.82001(17) 0.0743(5) Uani 1 1 d . .
O5 O 1.42247(17) -0.25384(16) 0.89371(13) 0.0549(4) Uani 1 1 d . .

loop_
_atom_site_aniso_label
_atom_site_aniso_U_11
_atom_site_aniso_U_22
_atom_site_aniso_U_33
_atom_site_aniso_U_23
_atom_site_aniso_U_13
_atom_site_aniso_U_12
C1 0.0789(17) 0.0365(11) 0.0607(14) -0.0040(10) -0.0093(12) -0.0144(11)
C2 0.0453(11) 0.0394(11) 0.0403(11) 0.0027(8) -0.0022(9) -0.0083(9)
C3 0.0496(13) 0.0538(13) 0.0617(15) -0.0012(11) -0.0134(11) -0.0165(11)
C4 0.0408(12) 0.0692(17) 0.0754(17) 0.0067(13) -0.0155(11) -0.0039(12)
C5 0.0373(11) 0.0553(13) 0.0597(14) 0.0050(11) -0.0030(10) 0.0015(10)
C6 0.0377(11) 0.0433(11) 0.0469(12) 0.0006(9) -0.0009(9) -0.0013(9)
C7 0.0372(10) 0.0411(10) 0.0352(10) 0.0015(8) -0.0010(8) -0.0041(8)
C8 0.0411(11) 0.0340(10) 0.0379(10) 0.0004(8) -0.0020(8) -0.0005(8)
C9 0.0513(12) 0.0344(10) 0.0431(11) 0.0017(8) -0.0028(9) -0.0026(9)
C10 0.0425(11) 0.0329(10) 0.0443(11) -0.0019(8) -0.0045(9) 0.0046(8)
C11 0.0402(10) 0.0334(10) 0.0347(10) -0.0017(8) 0.0007(8) 0.0016(8)
C12 0.0335(10) 0.0388(10) 0.0439(11) -0.0059(9) -0.0090(9) 0.0038(8)
C13 0.095(2) 0.0361(12) 0.0770(17) 0.0105(11) -0.0117(15) 0.0047(12)
C14 0.0392(10) 0.0361(10) 0.0383(10) 0.0000(8) -0.0006(8) 0.0042(8)
C15 0.0488(12) 0.0400(11) 0.0550(13) -0.0072(9) -0.0081(10) 0.0048(9)
C16 0.0532(13) 0.0489(13) 0.0609(14) -0.0119(10) -0.0129(11) 0.0007(10)
C17 0.0457(12) 0.0494(12) 0.0529(13) -0.0046(10) -0.0122(10) 0.0018(10)
C18 0.0408(11) 0.0429(11) 0.0426(11) -0.0006(9) -0.0021(9) 0.0038(9)
C19 0.0425(11) 0.0491(12) 0.0479(12) 0.0000(9) -0.0048(9) 0.0082(9)
C20 0.0393(11) 0.0524(12) 0.0474(12) 0.0061(10) 0.0015(9) 0.0107(10)
C21 0.0644(15) 0.0578(14) 0.0713(16) 0.0103(12) -0.0062(12) 0.0253(12)
Cl1 0.0514(4) 0.0693(4) 0.1081(6) 0.0077(4) -0.0111(3) 0.0171(3)
N1 0.0555(11) 0.0348(9) 0.0474(10) -0.0009(7) -0.0077(8) -0.0088(8)
N2 0.0403(9) 0.0380(9) 0.0468(10) -0.0028(7) -0.0079(7) 0.0046(7)
O1 0.0652(10) 0.0350(8) 0.0759(11) 0.0012(7) -0.0138(8) 0.0052(7)
O2 0.0571(9) 0.0504(9) 0.0613(10) -0.0162(7) 0.0038(8) 0.0117(7)
O3 0.0570(9) 0.0341(7) 0.0508(8) 0.0033(6) -0.0015(7) 0.0049(6)
O4 0.0493(10) 0.0546(10) 0.1160(15) -0.0143(10) -0.0171(10) 0.0114(8)
O5 0.0490(9) 0.0538(9) 0.0644(10) 0.0031(7) -0.0101(7) 0.0171(7)

loop_
_atom_type_symbol
_atom_type_description
_atom_type_scat_dispersion_real
_atom_type_scat_dispersion_imag
_atom_type_scat_source
C C 0.0033 0.0016 'International Tables Vol C Tables 4.2.6.8 and 6.1.1.4'
H H 0.0000 0.0000 'International Tables Vol C Tables 4.2.6.8 and 6.1.1.4'
N N 0.0061 0.0033 'International Tables Vol C Tables 4.2.6.8 and 6.1.1.4'
O O 0.0106 0.0060 'International Tables Vol C Tables 4.2.6.8 and 6.1.1.4'
Cl Cl 0.1484 0.1585 'International Tables Vol C Tables 4.2.6.8 and 6.1.1.4'

loop_
_geom_angle_atom_site_label_1
_geom_angle_atom_site_label_2
_geom_angle_atom_site_label_3
_geom_angle
N1 C1 H1A 109.5
N1 C1 H1B 109.5
H1A C1 H1B 109.5
N1 C1 H1C 109.5
H1A C1 H1C 109.5
H1B C1 H1C 109.5
C3 C2 N1 128.27(19)
C3 C2 C7 122.5(2)
N1 C2 C7 109.20(18)
C4 C3 C2 117.8(2)
C4 C3 H3 121.1
C2 C3 H3 121.1
C5 C4 C3 120.5(2)
C5 C4 H4 119.7
C3 C4 H4 119.7
C4 C5 C6 122.2(2)
C4 C5 Cl1 119.12(18)
C6 C5 Cl1 118.64(17)
C5 C6 C7 118.40(19)
C5 C6 H6 120.8
C7 C6 H6 120.8
C6 C7 C2 118.49(18)
C6 C7 C8 134.16(18)
C2 C7 C8 107.35(17)
C11 C8 C7 129.99(17)
C11 C8 C9 124.01(18)
C7 C8 C9 105.81(17)
O1 C9 N1 124.03(19)
O1 C9 C8 129.80(19)
N1 C9 C8 106.16(18)
C14 C10 C11 127.28(18)
C14 C10 H10 116.4
C11 C10 H10 116.4
C8 C11 C10 124.31(17)
C8 C11 C12 116.42(17)
C10 C11 C12 119.15(16)
O2 C12 O3 124.67(19)
O2 C12 C11 125.36(19)
O3 C12 C11 109.96(15)
O3 C13 H13A 109.5
O3 C13 H13B 109.5
H13A C13 H13B 109.5
O3 C13 H13C 109.5
H13A C13 H13C 109.5
H13B C13 H13C 109.5
C10 C14 N2 123.17(17)
C10 C14 C15 129.94(18)
N2 C14 C15 106.87(17)
C14 C15 C16 104.45(17)
C14 C15 H15A 110.9
C16 C15 H15A 110.9
C14 C15 H15B 110.9
C16 C15 H15B 110.9
H15A C15 H15B 108.9
C17 C16 C15 104.23(17)
C17 C16 H16A 110.9
C15 C16 H16A 110.9
C17 C16 H16B 110.9
C15 C16 H16B 110.9
H16A C16 H16B 108.9
N2 C17 C16 103.34(17)
N2 C17 H17A 111.1
C16 C17 H17A 111.1
N2 C17 H17B 111.1
C16 C17 H17B 111.1
H17A C17 H17B 109.1
C19 C18 N2 125.9(2)
C19 C18 H18 117.1
N2 C18 H18 117.1
C18 C19 C20 120.1(2)
C18 C19 H19 120.0
C20 C19 H19 120.0
O4 C20 O5 122.8(2)
O4 C20 C19 126.5(2)
O5 C20 C19 110.70(19)
O5 C21 H21A 109.5
O5 C21 H21B 109.5
H21A C21 H21B 109.5
O5 C21 H21C 109.5
H21A C21 H21C 109.5
H21B C21 H21C 109.5
C9 N1 C2 111.42(16)
C9 N1 C1 123.87(19)
C2 N1 C1 124.70(19)
C18 N2 C14 126.23(17)
C18 N2 C17 121.11(17)
C14 N2 C17 112.63(16)
C12 O3 C13 117.18(17)
C20 O5 C21 117.05(18)

loop_
_geom_bond_atom_site_label_1
_geom_bond_atom_site_label_2
_geom_bond_distance
C1 N1 1.454(3)
C1 H1A 0.9600
C1 H1B 0.9600
C1 H1C 0.9600
C2 C3 1.381(3)
C2 N1 1.391(3)
C2 C7 1.405(3)
C3 C4 1.379(3)
C3 H3 0.9300
C4 C5 1.373(3)
C4 H4 0.9300
C5 C6 1.385(3)
C5 Cl1 1.748(2)
C6 C7 1.392(3)
C6 H6 0.9300
C7 C8 1.461(3)
C8 C11 1.374(3)
C8 C9 1.494(3)
C9 O1 1.223(3)
C9 N1 1.381(3)
C10 C14 1.361(3)
C10 C11 1.427(3)
C10 H10 0.9300
C11 C12 1.508(3)
C12 O2 1.202(2)
C12 O3 1.327(2)
C13 O3 1.451(3)
C13 H13A 0.9600
C13 H13B 0.9600
C13 H13C 0.9600
C14 N2 1.391(3)
C14 C15 1.504(3)
C15 C16 1.523(3)
C15 H15A 0.9700
C15 H15B 0.9700
C16 C17 1.511(3)
C16 H16A 0.9700
C16 H16B 0.9700
C17 N2 1.468(3)
C17 H17A 0.9700
C17 H17B 0.9700
C18 C19 1.332(3)
C18 N2 1.363(2)
C18 H18 0.9300
C19 C20 1.449(3)
C19 H19 0.9300
C20 O4 1.203(3)
C20 O5 1.345(3)
C21 O5 1.436(3)
C21 H21A 0.9600
C21 H21B 0.9600
C21 H21C 0.9600
